data_1574675
loop_
_publ_author_name
'Li, Ying-Lin'
'Li, Ning'
'Mei, Zhi-Bin'
'Li, Jun-Rong'
'Yao, Su-Juan'
'Yu, Fei'
'Li, Shun-Li'
'Lin, Jiao-Min'
'Liu, Jiang'
'Lan, Ya-Qian'

_publ_section_title
;
 Achieving highly efficient carbon radical-mediated cross-coupling
 reaction in a confined radical microenvironment within a metal--organic
 framework
;
_journal_issue 26
_journal_name_full 'Chemical Science'
_journal_page_first 11939
_journal_page_last 11948
_journal_paper_doi 10.1039/D5SC01242B
_journal_volume 16
_journal_year 2025
_chemical_formula_moiety 'C21 H6 Hf0.986 N3 O10, C14 H6 N2 O6, C3 H7 N O, 0.6[C3H7NO]'
_chemical_formula_sum 'C38 H19 Hf0.99 N6 O17'
_chemical_formula_weight 1008.30
_space_group_crystal_system monoclinic
_space_group_IT_number 14
_space_group_name_Hall '-P 2ybc'
_space_group_name_H-M_alt 'P 1 21/c 1'
_atom_sites_solution_hydrogens geom
_audit_creation_date 2024-03-19
_audit_creation_method
;
Olex2 1.5
(compiled 2023.03.06 svn.rbb2c1857 for OlexSys, GUI svn.r6748)
;
_audit_update_record
;
2024-04-27 deposited with the CCDC.	2025-05-15 downloaded from the CCDC.
;
_cell_angle_alpha 90
_cell_angle_beta 103.015(4)
_cell_angle_gamma 90
_cell_formula_units_Z 4
_cell_length_a 14.6361(14)
_cell_length_b 21.520(2)
_cell_length_c 11.8409(13)
_cell_measurement_reflns_used 9615
_cell_measurement_temperature 150.00
_cell_measurement_theta_max 26.38
_cell_measurement_theta_min 2.22
_cell_volume 3633.7(6)
_computing_cell_refinement Zr9L3
_computing_data_reduction Zr9L3
_computing_molecular_graphics 'Olex2 1.5 (Dolomanov et al., 2009)'
_computing_publication_material 'Olex2 1.5 (Dolomanov et al., 2009)'
_computing_structure_refinement 'SHELXL 2019/2 (Sheldrick, 2015)'
_diffrn_ambient_temperature 150.00
_diffrn_measured_fraction_theta_full 0.998
_diffrn_measured_fraction_theta_max 0.998
_diffrn_measurement_device_type 'Bruker APEX-II CCD'
_diffrn_measurement_method '\f and \w scans'
_diffrn_radiation_type MoK\a
_diffrn_radiation_wavelength 0.71073
_diffrn_reflns_av_R_equivalents 0.0464
_diffrn_reflns_av_unetI/netI 0.0175
_diffrn_reflns_Laue_measured_fraction_full 0.998
_diffrn_reflns_Laue_measured_fraction_max 0.998
_diffrn_reflns_limit_h_max 17
_diffrn_reflns_limit_h_min -17
_diffrn_reflns_limit_k_max 25
_diffrn_reflns_limit_k_min -25
_diffrn_reflns_limit_l_max 14
_diffrn_reflns_limit_l_min -14
_diffrn_reflns_number 72921
_diffrn_reflns_point_group_measured_fraction_full 0.998
_diffrn_reflns_point_group_measured_fraction_max 0.998
_diffrn_reflns_theta_full 25.027
_diffrn_reflns_theta_max 25.027
_diffrn_reflns_theta_min 2.003
_diffrn_source_current 1.4
_diffrn_source_power 0.07
_diffrn_source_voltage 50.0
_diffrn_standards_number 0
_exptl_absorpt_coefficient_mu 2.935
_exptl_absorpt_correction_T_max 0.7454
_exptl_absorpt_correction_T_min 0.6609
_exptl_absorpt_correction_type none
_exptl_absorpt_process_details
;
SADABS-2016/2 (Bruker,2016/2) was used for absorption correction.
wR2(int) was 0.1568 before and 0.0559 after correction.
The Ratio of minimum to maximum transmission is 0.8866.
The \l/2 correction factor is Not present.
;
_exptl_crystal_colour 'dull dark red'
_exptl_crystal_colour_lustre dull
_exptl_crystal_colour_modifier dark
_exptl_crystal_colour_primary red
_exptl_crystal_density_diffrn 1.843
_exptl_crystal_description block
_exptl_crystal_F_000 1985
_exptl_crystal_size_max 0.12
_exptl_crystal_size_mid 0.1
_exptl_crystal_size_min 0.1
_refine_diff_density_max 2.368
_refine_diff_density_min -0.857
_refine_diff_density_rms 0.105
_refine_ls_extinction_method none
_refine_ls_goodness_of_fit_ref 1.077
_refine_ls_hydrogen_treatment constr
_refine_ls_matrix_type full
_refine_ls_number_parameters 564
_refine_ls_number_reflns 6406
_refine_ls_number_restraints 0
_refine_ls_restrained_S_all 1.077
_refine_ls_R_factor_all 0.0276
_refine_ls_R_factor_gt 0.0258
_refine_ls_shift/su_max 0.004
_refine_ls_shift/su_mean 0.000
_refine_ls_structure_factor_coef Fsqd
_refine_ls_weighting_details 'w=1/[\s^2^(Fo^2^)+(0.0346P)^2^+11.5693P] where P=(Fo^2^+2Fc^2^)/3'
_refine_ls_weighting_scheme calc
_refine_ls_wR_factor_gt 0.0672
_refine_ls_wR_factor_ref 0.0682
_reflns_Friedel_coverage 0.000
_reflns_number_gt 6060
_reflns_number_total 6406
_reflns_threshold_expression 'I > 2\s(I)'
_cod_data_source_file d5sc01242b2.cif
_cod_data_source_block '__tmp___sq_CCDC1'
_cod_depositor_comments 'Adding full bibliography for 1574674--1574675.cif.'
_cod_original_cell_volume 3633.8(7)
_cod_database_code 1574675
_shelx_shelxl_version_number 2019/2
_shelx_space_group_comment
;
The symmetry employed for this shelxl refinement is uniquely defined
by the following loop, which should always be used as a source of
symmetry information in preference to the above space-group names.
They are only intended as comments.
;
_shelx_estimated_absorpt_t_max 0.758
_shelx_estimated_absorpt_t_min 0.720
_olex2_refinement_description
;
1. Fixed Uiso
 At 1.2 times of:
  All C(H) groups
 At 1.5 times of:
  All C(H,H,H) groups, All O(H) groups
2.a Aromatic/amide H refined with riding coordinates:
 C00V(H00V), C00Y(H00Y), C012(H012), C013(H013), C014(H014), C019(H019),
 C01I(H01I), C01L(H01L), C01M(H01M), C01O(H01O), C01Q(H01Q)
2.b Idealised Me refined as rotating group:
 C01P(H01A,H01B,H01C), C01R(H01D,H01E,H01F)
2.c Idealised tetrahedral OH refined as rotating group:
 O00E(H00E), O00J(H00J)
;
_platon_squeeze_void_probe_radius 1.20
_olex2_submission_special_instructions 'No special instructions were received'

loop_
_space_group_symop_operation_xyz
'x, y, z'
'-x, y+1/2, -z+1/2'
'-x, -y, -z'
'x, -y-1/2, z-1/2'

loop_
_atom_site_label
_atom_site_type_symbol
_atom_site_fract_x
_atom_site_fract_y
_atom_site_fract_z
_atom_site_U_iso_or_equiv
_atom_site_adp_type
_atom_site_occupancy
_atom_site_site_symmetry_order
_atom_site_calc_flag
_atom_site_refinement_flags_posn
_atom_site_refinement_flags_adp
_atom_site_refinement_flags_occupancy
_atom_site_disorder_assembly
_atom_site_disorder_group
Hf01 Hf 0.07428(2) 0.97325(2) 0.41294(2) 0.00939(6) Uani 0.986(2) 1 d . . . . .
O002 O -0.06534(17) 0.97997(10) 0.4311(2) 0.0134(5) Uani 1 1 d . . . . .
O003 O -0.00551(19) 0.48035(10) 0.2702(2) 0.0154(5) Uani 1 1 d . . . . .
O004 O 0.09904(18) 0.49915(11) 0.4823(2) 0.0174(5) Uani 1 1 d . . . . .
O005 O 0.02130(17) 0.88098(11) 0.3431(2) 0.0132(5) Uani 1 1 d . . . . .
O006 O 0.21313(17) 1.01804(11) 0.4862(2) 0.0150(5) Uani 1 1 d . . . . .
O007 O 0.18262(16) 0.93099(12) 0.3399(2) 0.0174(5) Uani 1 1 d . . . . .
O008 O -0.06882(17) 0.57157(11) 0.1426(2) 0.0148(5) Uani 1 1 d . . . . .
O009 O 0.19148(19) 0.80973(12) 0.6836(2) 0.0209(6) Uani 1 1 d . . . . .
O00A O 0.11711(17) 0.90302(11) 0.5459(2) 0.0149(5) Uani 1 1 d . . . . .
N00B N 0.1050(2) 0.84256(13) 0.5099(3) 0.0138(6) Uani 1 1 d . . . . .
N00C N 0.0156(2) 0.53893(13) 0.3126(3) 0.0125(6) Uani 1 1 d . . . . .
C00D C 0.0520(2) 0.83413(16) 0.4017(3) 0.0126(7) Uani 1 1 d . . . . .
O00E O 0.8960(2) 0.87942(13) 1.1037(3) 0.0300(7) Uani 1 1 d . . . . .
H00E H 0.921175 0.912983 1.130469 0.045 Uiso 1 1 calc R U . . .
N00F N 0.2726(2) 0.94916(14) 0.3821(3) 0.0146(6) Uani 1 1 d . . . . .
C00G C -0.0020(2) 0.64953(16) 0.2802(3) 0.0145(7) Uani 1 1 d . . . . .
O00H O 0.3495(2) 0.89815(15) 0.6229(3) 0.0318(7) Uani 1 1 d . . . . .
O00I O 0.7780(2) 0.91545(16) 1.2307(3) 0.0384(8) Uani 1 1 d . . . . .
O00J O 0.2326(2) 0.93836(14) 0.7512(3) 0.0333(7) Uani 1 1 d . . . . .
H00J H 0.212412 0.915120 0.694053 0.050 Uiso 1 1 calc R U . . .
C00K C -0.0205(2) 0.58578(16) 0.2408(3) 0.0131(7) Uani 1 1 d . . . . .
O00L O 0.3273(2) 0.86844(14) 0.2933(3) 0.0336(8) Uani 1 1 d . . . . .
C00M C 0.0699(2) 0.54474(17) 0.4269(3) 0.0139(7) Uani 1 1 d . . . . .
C00N C 0.0521(2) 0.65955(16) 0.3932(3) 0.0126(7) Uani 1 1 d . . . . .
C00O C 0.0701(2) 0.72118(16) 0.4331(3) 0.0139(7) Uani 1 1 d . . . . .
C00P C 0.0326(2) 0.77054(16) 0.3585(3) 0.0137(7) Uani 1 1 d . . . . .
C00Q C 0.2842(2) 0.99693(16) 0.4579(3) 0.0135(7) Uani 1 1 d . . . . .
C00R C 0.0876(2) 0.60984(16) 0.4684(3) 0.0136(7) Uani 1 1 d . . . . .
N00S N 0.8026(2) 0.88971(16) 1.0532(3) 0.0254(8) Uani 1 1 d . . . . .
O00T O 0.2938(2) 0.94576(17) 0.9750(3) 0.0393(8) Uani 1 1 d . . . . .
O00U O 0.8339(2) 0.86874(18) 0.8776(3) 0.0433(9) Uani 1 1 d . . . . .
C00V C 0.1543(3) 0.68199(17) 0.6196(3) 0.0169(8) Uani 1 1 d . . . . .
H00V H 0.187867 0.689339 0.696898 0.020 Uiso 1 1 calc R U . . .
C00W C 0.6223(3) 0.97774(16) 0.4986(3) 0.0149(7) Uani 1 1 d . . . . .
C00X C 0.1443(2) 0.79591(16) 0.5891(3) 0.0152(7) Uani 1 1 d . . . . .
C00Y C -0.0392(3) 0.69850(17) 0.2091(3) 0.0158(7) Uani 1 1 d . . . . .
H00Y H -0.076658 0.690750 0.133818 0.019 Uiso 1 1 calc R U . . .
C00Z C 0.4540(2) 0.98919(17) 0.4770(3) 0.0145(7) Uani 1 1 d . . . . .
N010 N 0.3254(2) 0.92377(16) 0.7997(3) 0.0262(8) Uani 1 1 d . . . . .
C011 C 0.1232(2) 0.73170(16) 0.5469(3) 0.0143(7) Uani 1 1 d . . . . .
C012 C -0.0213(2) 0.75972(16) 0.2486(3) 0.0150(7) Uani 1 1 d . . . . .
H012 H -0.046210 0.793614 0.199910 0.018 Uiso 1 1 calc R U . . .
C013 C 0.1364(3) 0.62058(17) 0.5796(3) 0.0167(8) Uani 1 1 d . . . . .
H013 H 0.158324 0.586648 0.629691 0.020 Uiso 1 1 calc R U . . .
C014 C 0.6088(3) 0.92365(18) 0.4348(3) 0.0180(8) Uani 1 1 d . . . . .
H014 H 0.661057 0.901063 0.421225 0.022 Uiso 1 1 calc R U . . .
C015 C 0.3446(3) 0.91313(18) 0.3553(3) 0.0203(8) Uani 1 1 d . . . . .
C016 C 0.4406(3) 0.93515(17) 0.4081(3) 0.0173(8) Uani 1 1 d . . . . .
C017 C 0.7769(3) 0.88106(19) 0.9333(4) 0.0270(9) Uani 1 1 d . . . . .
N018 N 0.4252(3) 0.73626(18) 0.5153(3) 0.0358(9) Uani 1 1 d . . . . .
C019 C 0.5168(3) 0.90199(17) 0.3896(3) 0.0195(8) Uani 1 1 d . . . . .
H019 H 0.507159 0.864452 0.346365 0.023 Uiso 1 1 calc R U . . .
O01A O 0.5329(3) 0.74838(19) 0.4054(4) 0.0548(10) Uani 1 1 d . . . . .
C01B C 0.6121(3) 0.90251(18) 0.9518(4) 0.0228(8) Uani 1 1 d . . . . .
C01C C 0.4830(3) 0.89858(19) 0.7805(4) 0.0249(9) Uani 1 1 d . . . . .
C01D C 0.6441(3) 0.9123(2) 1.0715(4) 0.0264(9) Uani 1 1 d . . . . .
C01E C 0.5152(3) 0.90825(18) 0.9004(3) 0.0229(8) Uani 1 1 d . . . . .
C01F C 0.7458(3) 0.90654(19) 1.1276(4) 0.0267(9) Uani 1 1 d . . . . .
C01G C 0.4524(3) 0.92354(19) 0.9716(4) 0.0252(9) Uani 1 1 d . . . . .
C01H C 0.3819(3) 0.90611(19) 0.7255(4) 0.0258(9) Uani 1 1 d . . . . .
C01I C 0.6425(3) 0.8779(2) 0.7639(4) 0.0295(10) Uani 1 1 d . . . . .
H01I H 0.685061 0.867938 0.716828 0.035 Uiso 1 1 calc R U . . .
C01J C 0.6755(3) 0.88734(19) 0.8807(4) 0.0249(9) Uani 1 1 d . . . . .
C01K C 0.3511(3) 0.9316(2) 0.9193(4) 0.0286(9) Uani 1 1 d . . . . .
C01L C 0.4855(3) 0.9320(2) 1.0886(4) 0.0303(10) Uani 1 1 d . . . . .
H01L H 0.443043 0.941261 1.136178 0.036 Uiso 1 1 calc R U . . .
C01M C 0.5459(3) 0.8829(2) 0.7134(4) 0.0273(9) Uani 1 1 d . . . . .
H01M H 0.523775 0.875427 0.632801 0.033 Uiso 1 1 calc R U . . .
C01O C 0.5814(3) 0.9272(2) 1.1380(4) 0.0314(10) Uani 1 1 d . . . . .
H01O H 0.603554 0.934340 1.218765 0.038 Uiso 1 1 calc R U . . .
C01P C 0.4077(5) 0.7312(3) 0.6312(5) 0.0584(16) Uani 1 1 d . . . . .
H01A H 0.467464 0.732355 0.688597 0.088 Uiso 1 1 calc R U . . .
H01B H 0.375605 0.691891 0.638133 0.088 Uiso 1 1 calc R U . . .
H01C H 0.368243 0.765940 0.644789 0.088 Uiso 1 1 calc R U . . .
C01Q C 0.5120(4) 0.7430(2) 0.5006(5) 0.0420(12) Uani 1 1 d . . . . .
H01Q H 0.561567 0.743647 0.567908 0.050 Uiso 1 1 calc R U . . .
C01R C 0.3438(4) 0.7345(3) 0.4199(4) 0.0472(13) Uani 1 1 d . . . . .
H01D H 0.308509 0.696166 0.424141 0.071 Uiso 1 1 calc R U . . .
H01E H 0.363923 0.735612 0.346439 0.071 Uiso 1 1 calc R U . . .
H01F H 0.303734 0.770456 0.424563 0.071 Uiso 1 1 calc R U . . .

loop_
_atom_site_aniso_label
_atom_site_aniso_U_11
_atom_site_aniso_U_22
_atom_site_aniso_U_33
_atom_site_aniso_U_23
_atom_site_aniso_U_13
_atom_site_aniso_U_12
Hf01 0.00827(9) 0.00604(9) 0.01317(9) -0.00064(5) 0.00100(6) -0.00002(5)
O002 0.0131(13) 0.0085(12) 0.0194(13) -0.0025(9) 0.0057(10) 0.0000(9)
O003 0.0251(14) 0.0033(11) 0.0161(13) -0.0018(9) 0.0011(11) 0.0010(10)
O004 0.0191(14) 0.0120(13) 0.0196(13) 0.0017(11) 0.0012(11) 0.0018(10)
O005 0.0141(12) 0.0066(12) 0.0171(12) 0.0006(9) 0.0000(10) -0.0004(9)
O006 0.0096(12) 0.0135(12) 0.0221(13) -0.0033(10) 0.0042(10) -0.0005(10)
O007 0.0059(11) 0.0227(14) 0.0226(13) -0.0083(11) 0.0006(10) -0.0014(10)
O008 0.0185(13) 0.0113(12) 0.0131(12) 0.0003(9) 0.0004(10) 0.0018(10)
O009 0.0239(14) 0.0152(13) 0.0194(14) -0.0025(10) -0.0042(11) 0.0018(11)
O00A 0.0174(13) 0.0067(11) 0.0178(13) -0.0028(9) -0.0019(10) 0.0006(9)
N00B 0.0180(16) 0.0046(13) 0.0177(15) -0.0014(11) 0.0014(12) 0.0012(11)
N00C 0.0141(15) 0.0045(13) 0.0184(15) -0.0017(11) 0.0026(12) 0.0000(11)
C00D 0.0073(16) 0.0133(17) 0.0172(18) -0.0003(14) 0.0027(13) 0.0011(13)
O00E 0.0208(15) 0.0168(14) 0.0446(18) 0.0042(13) -0.0090(13) -0.0027(12)
N00F 0.0088(14) 0.0165(15) 0.0180(15) -0.0039(12) 0.0018(12) 0.0000(12)
C00G 0.0144(17) 0.0104(17) 0.0195(18) 0.0010(14) 0.0056(14) 0.0009(14)
O00H 0.0285(17) 0.0379(18) 0.0256(16) 0.0024(13) -0.0010(13) -0.0061(13)
O00I 0.0381(19) 0.046(2) 0.0272(17) 0.0003(14) -0.0014(14) -0.0052(15)
O00J 0.0212(15) 0.0292(17) 0.0437(19) -0.0119(14) -0.0050(13) 0.0036(13)
C00K 0.0099(17) 0.0144(17) 0.0157(17) 0.0003(14) 0.0043(14) 0.0005(13)
O00L 0.0170(15) 0.0331(17) 0.0489(19) -0.0279(15) 0.0034(13) -0.0018(12)
C00M 0.0143(18) 0.0110(18) 0.0171(18) -0.0006(14) 0.0047(14) 0.0001(13)
C00N 0.0123(17) 0.0089(17) 0.0163(17) 0.0000(13) 0.0026(14) 0.0002(13)
C00O 0.0162(18) 0.0101(17) 0.0159(18) 0.0005(13) 0.0047(14) -0.0002(13)
C00P 0.0149(18) 0.0089(16) 0.0174(18) 0.0002(13) 0.0041(14) 0.0019(13)
C00Q 0.0108(17) 0.0142(17) 0.0150(17) 0.0010(14) 0.0015(14) 0.0007(14)
C00R 0.0146(17) 0.0074(16) 0.0190(18) 0.0005(13) 0.0040(14) 0.0016(13)
N00S 0.0183(17) 0.0227(18) 0.0320(19) 0.0050(14) -0.0011(14) 0.0006(14)
O00T 0.0260(17) 0.052(2) 0.043(2) -0.0069(16) 0.0140(15) -0.0017(15)
O00U 0.0263(17) 0.062(2) 0.042(2) -0.0102(17) 0.0080(15) 0.0036(16)
C00V 0.0185(19) 0.0147(18) 0.0164(18) -0.0009(14) 0.0016(15) 0.0017(14)
C00W 0.0126(18) 0.0161(18) 0.0159(18) -0.0019(14) 0.0029(14) -0.0021(14)
C00X 0.0134(18) 0.0125(17) 0.0189(19) -0.0003(14) 0.0021(15) 0.0023(14)
C00Y 0.0170(18) 0.0128(17) 0.0167(18) -0.0009(14) 0.0019(14) 0.0019(14)
C00Z 0.0130(18) 0.0144(17) 0.0161(17) -0.0003(14) 0.0034(14) -0.0016(14)
N010 0.0182(17) 0.0259(18) 0.0330(19) -0.0045(15) 0.0025(14) -0.0008(14)
C011 0.0114(17) 0.0124(17) 0.0185(18) -0.0009(14) 0.0023(14) 0.0002(13)
C012 0.0150(18) 0.0078(16) 0.0212(19) 0.0025(14) 0.0019(15) 0.0012(13)
C013 0.0196(19) 0.0116(17) 0.0183(18) 0.0028(14) 0.0028(15) 0.0027(14)
C014 0.0110(17) 0.0204(19) 0.0228(19) -0.0025(15) 0.0045(14) 0.0023(15)
C015 0.0168(19) 0.023(2) 0.0205(19) -0.0066(16) 0.0023(15) 0.0010(15)
C016 0.0143(18) 0.0179(19) 0.0194(18) -0.0018(14) 0.0030(14) -0.0004(14)
C017 0.024(2) 0.024(2) 0.033(2) -0.0004(18) 0.0079(18) 0.0007(17)
N018 0.045(2) 0.033(2) 0.031(2) 0.0018(16) 0.0115(18) -0.0025(18)
C019 0.0170(19) 0.0167(19) 0.024(2) -0.0082(15) 0.0038(15) -0.0016(15)
O01A 0.056(3) 0.050(2) 0.065(3) 0.0089(19) 0.026(2) 0.0030(19)
C01B 0.022(2) 0.021(2) 0.026(2) 0.0044(16) 0.0075(17) -0.0009(16)
C01C 0.027(2) 0.021(2) 0.025(2) 0.0035(16) 0.0028(17) -0.0024(17)
C01D 0.029(2) 0.026(2) 0.023(2) 0.0022(17) 0.0040(17) -0.0031(17)
C01E 0.024(2) 0.019(2) 0.025(2) 0.0029(16) 0.0068(17) -0.0007(16)
C01F 0.030(2) 0.022(2) 0.026(2) 0.0049(17) 0.0022(18) -0.0044(17)
C01G 0.026(2) 0.020(2) 0.030(2) 0.0018(17) 0.0072(17) -0.0008(17)
C01H 0.025(2) 0.023(2) 0.028(2) 0.0035(17) 0.0040(18) -0.0028(17)
C01I 0.029(2) 0.035(2) 0.027(2) -0.0012(18) 0.0100(18) 0.0051(19)
C01J 0.024(2) 0.022(2) 0.029(2) 0.0017(17) 0.0058(17) 0.0005(16)
C01K 0.027(2) 0.024(2) 0.036(2) -0.0021(18) 0.0104(19) -0.0035(18)
C01L 0.034(2) 0.031(2) 0.029(2) -0.0006(18) 0.0125(19) -0.0007(19)
C01M 0.027(2) 0.031(2) 0.024(2) -0.0002(17) 0.0051(17) -0.0017(18)
C01O 0.032(2) 0.038(3) 0.024(2) -0.0005(18) 0.0052(18) -0.002(2)
C01P 0.078(4) 0.068(4) 0.033(3) 0.008(3) 0.019(3) 0.004(3)
C01Q 0.051(3) 0.029(3) 0.047(3) 0.001(2) 0.014(3) 0.000(2)
C01R 0.047(3) 0.056(3) 0.039(3) 0.005(2) 0.009(2) -0.003(3)

loop_
_atom_type_symbol
_atom_type_description
_atom_type_scat_dispersion_real
_atom_type_scat_dispersion_imag
_atom_type_scat_source
C C 0.0033 0.0016 'International Tables Vol C Tables 4.2.6.8 and 6.1.1.4'
H H 0.0000 0.0000 'International Tables Vol C Tables 4.2.6.8 and 6.1.1.4'
Hf Hf -0.5830 6.1852 'International Tables Vol C Tables 4.2.6.8 and 6.1.1.4'
N N 0.0061 0.0033 'International Tables Vol C Tables 4.2.6.8 and 6.1.1.4'
O O 0.0106 0.0060 'International Tables Vol C Tables 4.2.6.8 and 6.1.1.4'

loop_
_geom_angle_atom_site_label_1
_geom_angle_atom_site_label_2
_geom_angle_atom_site_label_3
_geom_angle
_geom_angle_site_symmetry_1
_geom_angle_site_symmetry_3
_geom_angle_publ_flag
O002 Hf01 O002 68.24(11) . 3_576 ?
O002 Hf01 O003 81.69(10) . 2 ?
O002 Hf01 O003 136.32(9) 3_576 2 ?
O002 Hf01 O005 80.47(9) . . ?
O002 Hf01 O005 131.28(9) 3_576 . ?
O002 Hf01 O006 71.86(9) 3_576 . ?
O002 Hf01 O006 138.32(9) . . ?
O002 Hf01 O007 137.36(9) 3_576 . ?
O002 Hf01 O007 151.89(9) . . ?
O002 Hf01 O008 89.64(9) . 2 ?
O002 Hf01 O008 78.50(9) 3_576 2 ?
O002 Hf01 O00A 76.40(9) 3_576 . ?
O002 Hf01 O00A 95.87(9) . . ?
O003 Hf01 O005 69.40(8) 2 . ?
O003 Hf01 O006 122.03(9) 2 . ?
O003 Hf01 O008 70.11(8) 2 2 ?
O005 Hf01 O006 137.62(9) . . ?
O007 Hf01 O003 81.28(10) . 2 ?
O007 Hf01 O005 72.67(9) . . ?
O007 Hf01 O006 69.76(9) . . ?
O007 Hf01 O008 105.27(10) . 2 ?
O007 Hf01 O00A 83.07(10) . . ?
O008 Hf01 O005 139.27(9) 2 . ?
O008 Hf01 O006 70.87(9) 2 . ?
O00A Hf01 O003 139.75(8) . 2 ?
O00A Hf01 O005 70.57(8) . . ?
O00A Hf01 O006 85.99(9) . . ?
O00A Hf01 O008 150.11(9) . 2 ?
Hf01 O002 Hf01 111.76(11) . 3_576 ?
N00C O003 Hf01 116.50(19) . 2_545 ?
C00D O005 Hf01 117.5(2) . . ?
C00Q O006 Hf01 118.5(2) . . ?
N00F O007 Hf01 117.95(19) . . ?
C00K O008 Hf01 118.9(2) . 2_545 ?
N00B O00A Hf01 116.14(19) . . ?
O00A N00B C00X 117.8(3) . . ?
C00D N00B O00A 115.4(3) . . ?
C00D N00B C00X 126.7(3) . . ?
O003 N00C C00M 117.8(3) . . ?
C00K N00C O003 115.7(3) . . ?
C00K N00C C00M 126.5(3) . . ?
O005 C00D N00B 118.4(3) . . ?
O005 C00D C00P 122.8(3) . . ?
N00B C00D C00P 118.8(3) . . ?
N00S O00E H00E 109.5 . . ?
O007 N00F C015 118.4(3) . . ?
C00Q N00F O007 115.5(3) . . ?
C00Q N00F C015 125.7(3) . . ?
C00N C00G C00K 118.2(3) . . ?
C00Y C00G C00K 120.3(3) . . ?
C00Y C00G C00N 121.5(3) . . ?
N010 O00J H00J 109.5 . . ?
O008 C00K N00C 117.5(3) . . ?
O008 C00K C00G 123.5(3) . . ?
N00C C00K C00G 119.0(3) . . ?
O004 C00M N00C 120.2(3) . . ?
O004 C00M C00R 125.0(3) . . ?
N00C C00M C00R 114.7(3) . . ?
C00G C00N C00O 118.9(3) . . ?
C00G C00N C00R 122.0(3) . . ?
C00O C00N C00R 119.1(3) . . ?
C00N C00O C011 119.3(3) . . ?
C00P C00O C00N 118.8(3) . . ?
C00P C00O C011 121.9(3) . . ?
C00O C00P C00D 117.8(3) . . ?
C012 C00P C00D 120.7(3) . . ?
C012 C00P C00O 121.4(3) . . ?
O006 C00Q N00F 117.9(3) . . ?
O006 C00Q C00W 122.8(3) . 3_676 ?
N00F C00Q C00W 119.2(3) . 3_676 ?
C00N C00R C00M 119.5(3) . . ?
C013 C00R C00M 119.4(3) . . ?
C013 C00R C00N 121.1(3) . . ?
O00E N00S C017 115.6(3) . . ?
O00E N00S C01F 116.3(3) . . ?
C01F N00S C017 128.1(3) . . ?
C011 C00V H00V 119.8 . . ?
C011 C00V C013 120.4(3) . . ?
C013 C00V H00V 119.8 . . ?
C00Z C00W C00Q 117.6(3) 3_676 3_676 ?
C014 C00W C00Q 121.2(3) . 3_676 ?
C014 C00W C00Z 121.1(3) . 3_676 ?
O009 C00X N00B 120.2(3) . . ?
O009 C00X C011 125.0(3) . . ?
N00B C00X C011 114.8(3) . . ?
C00G C00Y H00Y 120.2 . . ?
C00G C00Y C012 119.6(3) . . ?
C012 C00Y H00Y 120.2 . . ?
C00W C00Z C00Z 119.1(4) 3_676 3_676 ?
C00W C00Z C016 121.5(3) 3_676 . ?
C016 C00Z C00Z 119.4(4) . 3_676 ?
O00J N010 C01H 117.9(3) . . ?
O00J N010 C01K 114.2(3) . . ?
C01H N010 C01K 127.9(4) . . ?
C00O C011 C00X 120.0(3) . . ?
C00V C011 C00O 120.1(3) . . ?
C00V C011 C00X 119.9(3) . . ?
C00P C012 C00Y 119.8(3) . . ?
C00P C012 H012 120.1 . . ?
C00Y C012 H012 120.1 . . ?
C00R C013 C00V 119.9(3) . . ?
C00R C013 H013 120.0 . . ?
C00V C013 H013 120.0 . . ?
C00W C014 H014 120.2 . . ?
C00W C014 C019 119.6(3) . . ?
C019 C014 H014 120.2 . . ?
N00F C015 C016 114.7(3) . . ?
O00L C015 N00F 121.0(3) . . ?
O00L C015 C016 124.3(3) . . ?
C00Z C016 C015 120.2(3) . . ?
C019 C016 C00Z 120.4(3) . . ?
C019 C016 C015 119.4(3) . . ?
N00S C017 C01J 115.5(4) . . ?
O00U C017 N00S 121.7(4) . . ?
O00U C017 C01J 122.8(4) . . ?
C01Q N018 C01P 120.6(5) . . ?
C01Q N018 C01R 123.0(4) . . ?
C01R N018 C01P 116.5(5) . . ?
C014 C019 H019 119.8 . . ?
C016 C019 C014 120.3(3) . . ?
C016 C019 H019 119.8 . . ?
C01D C01B C01E 119.7(4) . . ?
C01D C01B C01J 121.1(4) . . ?
C01E C01B C01J 119.2(4) . . ?
C01E C01C C01H 120.0(4) . . ?
C01M C01C C01E 120.0(4) . . ?
C01M C01C C01H 120.0(4) . . ?
C01B C01D C01F 120.7(4) . . ?
C01O C01D C01B 119.9(4) . . ?
C01O C01D C01F 119.4(4) . . ?
C01B C01E C01G 118.9(4) . . ?
C01C C01E C01B 119.8(4) . . ?
C01C C01E C01G 121.3(4) . . ?
O00I C01F N00S 121.6(4) . . ?
O00I C01F C01D 123.7(4) . . ?
N00S C01F C01D 114.7(4) . . ?
C01E C01G C01K 120.0(4) . . ?
C01L C01G C01E 120.1(4) . . ?
C01L C01G C01K 120.0(4) . . ?
O00H C01H N010 121.2(4) . . ?
O00H C01H C01C 123.3(4) . . ?
N010 C01H C01C 115.4(4) . . ?
C01J C01I H01I 119.7 . . ?
C01J C01I C01M 120.5(4) . . ?
C01M C01I H01I 119.7 . . ?
C01B C01J C017 119.8(4) . . ?
C01I C01J C017 120.2(4) . . ?
C01I C01J C01B 120.0(4) . . ?
O00T C01K N010 121.4(4) . . ?
O00T C01K C01G 123.3(4) . . ?
N010 C01K C01G 115.3(4) . . ?
C01G C01L H01L 119.8 . . ?
C01G C01L C01O 120.5(4) . . ?
C01O C01L H01L 119.8 . . ?
C01C C01M C01I 120.5(4) . . ?
C01C C01M H01M 119.8 . . ?
C01I C01M H01M 119.8 . . ?
C01D C01O C01L 120.9(4) . . ?
C01D C01O H01O 119.6 . . ?
C01L C01O H01O 119.6 . . ?
N018 C01P H01A 109.5 . . ?
N018 C01P H01B 109.5 . . ?
N018 C01P H01C 109.5 . . ?
H01A C01P H01B 109.5 . . ?
H01A C01P H01C 109.5 . . ?
H01B C01P H01C 109.5 . . ?
N018 C01Q H01Q 117.6 . . ?
O01A C01Q N018 124.7(5) . . ?
O01A C01Q H01Q 117.6 . . ?
N018 C01R H01D 109.5 . . ?
N018 C01R H01E 109.5 . . ?
N018 C01R H01F 109.5 . . ?
H01D C01R H01E 109.5 . . ?
H01D C01R H01F 109.5 . . ?
H01E C01R H01F 109.5 . . ?

loop_
_geom_bond_atom_site_label_1
_geom_bond_atom_site_label_2
_geom_bond_distance
_geom_bond_site_symmetry_2
_geom_bond_publ_flag
Hf01 O002 2.107(2) . ?
Hf01 O002 2.133(2) 3_576 ?
Hf01 O003 2.180(2) 2 ?
Hf01 O005 2.223(2) . ?
Hf01 O006 2.240(2) . ?
Hf01 O007 2.169(2) . ?
Hf01 O008 2.212(2) 2 ?
Hf01 O00A 2.170(2) . ?
O003 N00C 1.367(4) . ?
O004 C00M 1.203(4) . ?
O005 C00D 1.249(4) . ?
O006 C00Q 1.248(4) . ?
O007 N00F 1.356(4) . ?
O008 C00K 1.255(4) . ?
O009 C00X 1.212(4) . ?
O00A N00B 1.368(4) . ?
N00B C00D 1.352(5) . ?
N00B C00X 1.406(5) . ?
N00C C00K 1.348(5) . ?
N00C C00M 1.412(5) . ?
C00D C00P 1.466(5) . ?
O00E H00E 0.8400 . ?
O00E N00S 1.381(4) . ?
N00F C00Q 1.350(5) . ?
N00F C015 1.402(5) . ?
C00G C00K 1.455(5) . ?
C00G C00N 1.410(5) . ?
C00G C00Y 1.382(5) . ?
O00H C01H 1.213(5) . ?
O00I C01F 1.221(5) . ?
O00J H00J 0.8400 . ?
O00J N010 1.386(4) . ?
O00L C015 1.202(5) . ?
C00M C00R 1.488(5) . ?
C00N C00O 1.413(5) . ?
C00N C00R 1.414(5) . ?
C00O C00P 1.411(5) . ?
C00O C011 1.415(5) . ?
C00P C012 1.381(5) . ?
C00Q C00W 1.455(5) 3_676 ?
C00R C013 1.368(5) . ?
N00S C017 1.396(6) . ?
N00S C01F 1.389(6) . ?
O00T C01K 1.216(5) . ?
O00U C017 1.204(5) . ?
C00V H00V 0.9500 . ?
C00V C011 1.384(5) . ?
C00V C013 1.408(5) . ?
C00W C00Z 1.408(5) 3_676 ?
C00W C014 1.377(5) . ?
C00X C011 1.478(5) . ?
C00Y H00Y 0.9500 . ?
C00Y C012 1.403(5) . ?
C00Z C00Z 1.413(7) 3_676 ?
C00Z C016 1.409(5) . ?
N010 C01H 1.388(5) . ?
N010 C01K 1.391(6) . ?
C012 H012 0.9500 . ?
C013 H013 0.9500 . ?
C014 H014 0.9500 . ?
C014 C019 1.412(5) . ?
C015 C016 1.480(5) . ?
C016 C019 1.382(5) . ?
C017 C01J 1.482(6) . ?
N018 C01P 1.455(7) . ?
N018 C01Q 1.328(7) . ?
N018 C01R 1.446(7) . ?
C019 H019 0.9500 . ?
O01A C01Q 1.238(6) . ?
C01B C01D 1.405(6) . ?
C01B C01E 1.417(6) . ?
C01B C01J 1.425(6) . ?
C01C C01E 1.406(6) . ?
C01C C01H 1.486(6) . ?
C01C C01M 1.387(6) . ?
C01D C01F 1.492(6) . ?
C01D C01O 1.376(6) . ?
C01E C01G 1.420(6) . ?
C01G C01K 1.482(6) . ?
C01G C01L 1.372(6) . ?
C01I H01I 0.9500 . ?
C01I C01J 1.373(6) . ?
C01I C01M 1.409(6) . ?
C01L H01L 0.9500 . ?
C01L C01O 1.397(6) . ?
C01M H01M 0.9500 . ?
C01O H01O 0.9500 . ?
C01P H01A 0.9800 . ?
C01P H01B 0.9800 . ?
C01P H01C 0.9800 . ?
C01Q H01Q 0.9500 . ?
C01R H01D 0.9800 . ?
C01R H01E 0.9800 . ?
C01R H01F 0.9800 . ?

loop_
_geom_torsion_atom_site_label_1
_geom_torsion_atom_site_label_2
_geom_torsion_atom_site_label_3
_geom_torsion_atom_site_label_4
_geom_torsion
_geom_torsion_site_symmetry_1
_geom_torsion_site_symmetry_2
_geom_torsion_site_symmetry_3
_geom_torsion_site_symmetry_4
_geom_torsion_publ_flag
Hf01 O003 N00C C00K 9.2(4) 2_545 . . . ?
Hf01 O003 N00C C00M -172.7(2) 2_545 . . . ?
Hf01 O005 C00D N00B 8.7(4) . . . . ?
Hf01 O005 C00D C00P -171.5(2) . . . . ?
Hf01 O006 C00Q N00F 1.6(4) . . . . ?
Hf01 O006 C00Q C00W -179.4(3) . . . 3_676 ?
Hf01 O007 N00F C00Q -6.6(4) . . . . ?
Hf01 O007 N00F C015 166.0(2) . . . . ?
Hf01 O008 C00K N00C -8.3(4) 2_545 . . . ?
Hf01 O008 C00K C00G 171.7(3) 2_545 . . . ?
Hf01 O00A N00B C00D -12.1(4) . . . . ?
Hf01 O00A N00B C00X 170.8(2) . . . . ?
O003 N00C C00K O008 -0.6(4) . . . . ?
O003 N00C C00K C00G 179.3(3) . . . . ?
O003 N00C C00M O004 2.8(5) . . . . ?
O003 N00C C00M C00R -178.2(3) . . . . ?
O004 C00M C00R C00N 177.7(3) . . . . ?
O004 C00M C00R C013 -3.4(6) . . . . ?
O005 C00D C00P C00O -179.3(3) . . . . ?
O005 C00D C00P C012 0.2(5) . . . . ?
O007 N00F C00Q O006 3.2(5) . . . . ?
O007 N00F C00Q C00W -175.9(3) . . . 3_676 ?
O007 N00F C015 O00L 2.5(6) . . . . ?
O007 N00F C015 C016 -178.0(3) . . . . ?
O009 C00X C011 C00O -177.6(3) . . . . ?
O009 C00X C011 C00V 3.3(6) . . . . ?
O00A N00B C00D O005 2.1(4) . . . . ?
O00A N00B C00D C00P -177.6(3) . . . . ?
O00A N00B C00X O009 -3.9(5) . . . . ?
O00A N00B C00X C011 176.2(3) . . . . ?
N00B C00D C00P C00O 0.5(5) . . . . ?
N00B C00D C00P C012 179.9(3) . . . . ?
N00B C00X C011 C00O 2.2(5) . . . . ?
N00B C00X C011 C00V -176.8(3) . . . . ?
N00C C00M C00R C00N -1.3(5) . . . . ?
N00C C00M C00R C013 177.6(3) . . . . ?
C00D N00B C00X O009 179.3(3) . . . . ?
C00D N00B C00X C011 -0.5(5) . . . . ?
C00D C00P C012 C00Y -179.8(3) . . . . ?
O00E N00S C017 O00U -3.9(6) . . . . ?
O00E N00S C017 C01J 175.4(3) . . . . ?
O00E N00S C01F O00I 4.4(6) . . . . ?
O00E N00S C01F C01D -175.3(3) . . . . ?
N00F C015 C016 C00Z -1.3(5) . . . . ?
N00F C015 C016 C019 178.3(3) . . . . ?
C00G C00N C00O C00P 0.5(5) . . . . ?
C00G C00N C00O C011 179.1(3) . . . . ?
C00G C00N C00R C00M 1.7(5) . . . . ?
C00G C00N C00R C013 -177.1(3) . . . . ?
C00G C00Y C012 C00P -0.5(5) . . . . ?
O00J N010 C01H O00H -6.6(6) . . . . ?
O00J N010 C01H C01C 172.8(3) . . . . ?
O00J N010 C01K O00T 5.0(6) . . . . ?
O00J N010 C01K C01G -173.1(3) . . . . ?
C00K N00C C00M O004 -179.3(3) . . . . ?
C00K N00C C00M C00R -0.3(5) . . . . ?
C00K C00G C00N C00O -179.5(3) . . . . ?
C00K C00G C00N C00R -0.5(5) . . . . ?
C00K C00G C00Y C012 179.5(3) . . . . ?
O00L C015 C016 C00Z 178.1(4) . . . . ?
O00L C015 C016 C019 -2.2(6) . . . . ?
C00M N00C C00K O008 -178.5(3) . . . . ?
C00M N00C C00K C00G 1.4(5) . . . . ?
C00M C00R C013 C00V 179.5(3) . . . . ?
C00N C00G C00K O008 179.0(3) . . . . ?
C00N C00G C00K N00C -1.0(5) . . . . ?
C00N C00G C00Y C012 1.5(5) . . . . ?
C00N C00O C00P C00D 179.9(3) . . . . ?
C00N C00O C00P C012 0.4(5) . . . . ?
C00N C00O C011 C00V -2.2(5) . . . . ?
C00N C00O C011 C00X 178.8(3) . . . . ?
C00N C00R C013 C00V -1.7(5) . . . . ?
C00O C00N C00R C00M -179.3(3) . . . . ?
C00O C00N C00R C013 1.9(5) . . . . ?
C00O C00P C012 C00Y -0.4(5) . . . . ?
C00P C00O C011 C00V 176.4(3) . . . . ?
C00P C00O C011 C00X -2.7(5) . . . . ?
C00Q N00F C015 O00L 174.2(4) . . . . ?
C00Q N00F C015 C016 -6.3(5) . . . . ?
C00Q C00W C014 C019 -177.2(3) 3_676 . . . ?
C00R C00N C00O C00P -178.5(3) . . . . ?
C00R C00N C00O C011 0.1(5) . . . . ?
N00S C017 C01J C01B 1.2(6) . . . . ?
N00S C017 C01J C01I -178.1(4) . . . . ?
O00U C017 C01J C01B -179.5(4) . . . . ?
O00U C017 C01J C01I 1.2(7) . . . . ?
C00W C00Z C016 C015 2.5(5) 3_676 . . . ?
C00W C00Z C016 C019 -177.1(4) 3_676 . . . ?
C00W C014 C019 C016 0.7(6) . . . . ?
C00X N00B C00D O005 179.0(3) . . . . ?
C00X N00B C00D C00P -0.8(5) . . . . ?
C00Y C00G C00K O008 0.9(5) . . . . ?
C00Y C00G C00K N00C -179.1(3) . . . . ?
C00Y C00G C00N C00O -1.5(5) . . . . ?
C00Y C00G C00N C00R 177.5(3) . . . . ?
C00Z C00W C014 C019 2.2(6) 3_676 . . . ?
C00Z C00Z C016 C015 -177.6(4) 3_676 . . . ?
C00Z C00Z C016 C019 2.8(6) 3_676 . . . ?
C00Z C016 C019 C014 -3.2(6) . . . . ?
C011 C00O C00P C00D 1.3(5) . . . . ?
C011 C00O C00P C012 -178.2(3) . . . . ?
C011 C00V C013 C00R -0.4(6) . . . . ?
C013 C00V C011 C00O 2.4(5) . . . . ?
C013 C00V C011 C00X -178.6(3) . . . . ?
C015 N00F C00Q O006 -168.8(3) . . . . ?
C015 N00F C00Q C00W 12.2(5) . . . 3_676 ?
C015 C016 C019 C014 177.1(4) . . . . ?
C017 N00S C01F O00I -176.5(4) . . . . ?
C017 N00S C01F C01D 3.8(6) . . . . ?
C01B C01D C01F O00I 178.8(4) . . . . ?
C01B C01D C01F N00S -1.5(6) . . . . ?
C01B C01D C01O C01L 0.8(7) . . . . ?
C01B C01E C01G C01K 178.2(4) . . . . ?
C01B C01E C01G C01L -0.5(6) . . . . ?
C01C C01E C01G C01K -2.0(6) . . . . ?
C01C C01E C01G C01L 179.3(4) . . . . ?
C01D C01B C01E C01C 179.8(4) . . . . ?
C01D C01B C01E C01G -0.4(6) . . . . ?
C01D C01B C01J C017 0.7(6) . . . . ?
C01D C01B C01J C01I 179.9(4) . . . . ?
C01E C01B C01D C01F 180.0(4) . . . . ?
C01E C01B C01D C01O 0.2(6) . . . . ?
C01E C01B C01J C017 -179.9(4) . . . . ?
C01E C01B C01J C01I -0.6(6) . . . . ?
C01E C01C C01H O00H -179.6(4) . . . . ?
C01E C01C C01H N010 1.0(6) . . . . ?
C01E C01C C01M C01I -1.5(6) . . . . ?
C01E C01G C01K O00T -178.7(4) . . . . ?
C01E C01G C01K N010 -0.6(6) . . . . ?
C01E C01G C01L C01O 1.5(6) . . . . ?
C01F N00S C017 O00U 177.0(4) . . . . ?
C01F N00S C017 C01J -3.7(6) . . . . ?
C01F C01D C01O C01L -179.0(4) . . . . ?
C01G C01L C01O C01D -1.7(7) . . . . ?
C01H N010 C01K O00T -178.0(4) . . . . ?
C01H N010 C01K C01G 3.8(6) . . . . ?
C01H C01C C01E C01B -178.4(4) . . . . ?
C01H C01C C01E C01G 1.8(6) . . . . ?
C01H C01C C01M C01I 177.6(4) . . . . ?
C01J C01B C01D C01F -0.5(6) . . . . ?
C01J C01B C01D C01O 179.7(4) . . . . ?
C01J C01B C01E C01C 0.4(6) . . . . ?
C01J C01B C01E C01G -179.8(4) . . . . ?
C01J C01I C01M C01C 1.3(7) . . . . ?
C01K N010 C01H O00H 176.5(4) . . . . ?
C01K N010 C01H C01C -4.1(6) . . . . ?
C01K C01G C01L C01O -177.2(4) . . . . ?
C01L C01G C01K O00T 0.0(7) . . . . ?
C01L C01G C01K N010 178.1(4) . . . . ?
C01M C01C C01E C01B 0.7(6) . . . . ?
C01M C01C C01E C01G -179.1(4) . . . . ?
C01M C01C C01H O00H 1.3(6) . . . . ?
C01M C01C C01H N010 -178.1(4) . . . . ?
C01M C01I C01J C017 179.1(4) . . . . ?
C01M C01I C01J C01B -0.2(6) . . . . ?
C01O C01D C01F O00I -1.4(7) . . . . ?
C01O C01D C01F N00S 178.3(4) . . . . ?
C01P N018 C01Q O01A -179.0(5) . . . . ?
C01R N018 C01Q O01A 0.0(8) . . . . ?

loop_
_platon_squeeze_void_nr
_platon_squeeze_void_average_x
_platon_squeeze_void_average_y
_platon_squeeze_void_average_z
_platon_squeeze_void_volume
_platon_squeeze_void_count_electrons
_platon_squeeze_void_content
1 0.245 0.250 -0.017 196 49 '1.2 dmf'
2 0.755 0.750 0.011 196 49 '1.2 dmf'
